data_7006344
loop_
_publ_author_name
'Ismayilov, Rayyat H.'
'Wang, Wen-Zhen'
'Lee, Gene-Hsiang'
'Peng, Shie-Ming'

_publ_section_title
;
 One-, two- and three-dimensional Cu(II) complexes built via new
 oligopyrazinediamine ligands: from antiferromagnetic to ferromagnetic
 coupling.
;
_journal_issue 3
_journal_name_full 'Dalton transactions (Cambridge, England : 2003)'
_journal_page_first 478
_journal_page_last 491
_journal_paper_doi 10.1039/b507485a
_journal_year 2006
_chemical_formula_sum 'C12 H32 Cl4 Cu N8 Ni O28'
_chemical_formula_weight 1000.51
_chemical_name_systematic
;
?
;
_space_group_IT_number 96
_symmetry_cell_setting tetragonal
_symmetry_space_group_name_Hall 'P 4nw 2abw'
_symmetry_space_group_name_H-M 'P 43 21 2'
_atom_sites_solution_hydrogens geom
_atom_sites_solution_primary direct
_atom_sites_solution_secondary difmap
_audit_creation_method SHELXL-97
_cell_angle_alpha 90.00
_cell_angle_beta 90.00
_cell_angle_gamma 90.00
_cell_formula_units_Z 4
_cell_length_a 11.0763(2)
_cell_length_b 11.0763(2)
_cell_length_c 27.4307(5)
_cell_measurement_reflns_used all
_cell_measurement_temperature 150(1)
_cell_measurement_theta_max 27.50
_cell_measurement_theta_min 1.98
_cell_volume 3365.32(11)
_computing_cell_refinement DENZO-SMN
_computing_data_collection 'NONIUS COLLECT'
_computing_data_reduction DENZO-SMN
_computing_molecular_graphics SHELXTL
_computing_publication_material SHELXTL
_computing_structure_refinement 'SHELXL-97 (Sheldrick, 1997)'
_computing_structure_solution 'SHELXS-97 (Sheldrick, 1990)'
_diffrn_ambient_temperature 150(1)
_diffrn_measured_fraction_theta_full 0.998
_diffrn_measured_fraction_theta_max 0.998
_diffrn_measurement_device_type 'NONIUS KappaCCD'
_diffrn_measurement_method '\w scans'
_diffrn_radiation_monochromator graphite
_diffrn_radiation_source 'fine-focus sealed tube'
_diffrn_radiation_type MoK\a
_diffrn_radiation_wavelength 0.71073
_diffrn_reflns_av_R_equivalents 0.0359
_diffrn_reflns_av_sigmaI/netI 0.0363
_diffrn_reflns_limit_h_max 14
_diffrn_reflns_limit_h_min -11
_diffrn_reflns_limit_k_max 11
_diffrn_reflns_limit_k_min -13
_diffrn_reflns_limit_l_max 35
_diffrn_reflns_limit_l_min -32
_diffrn_reflns_number 21483
_diffrn_reflns_theta_full 27.50
_diffrn_reflns_theta_max 27.50
_diffrn_reflns_theta_min 1.98
_exptl_absorpt_coefficient_mu 1.627
_exptl_absorpt_correction_T_max 0.862
_exptl_absorpt_correction_T_min 0.451
_exptl_absorpt_correction_type multi-scan
_exptl_crystal_colour yellow
_exptl_crystal_density_diffrn 1.975
_exptl_crystal_density_method 'not measured'
_exptl_crystal_description plate
_exptl_crystal_F_000 2036
_exptl_crystal_size_max 0.60
_exptl_crystal_size_mid 0.30
_exptl_crystal_size_min 0.10
_refine_diff_density_max 0.869
_refine_diff_density_min -0.916
_refine_diff_density_rms 0.083
_refine_ls_abs_structure_details 'Flack H D (1983), Acta Cryst. A39, 876-881'
_refine_ls_abs_structure_Flack 0.00(2)
_refine_ls_extinction_method none
_refine_ls_goodness_of_fit_ref 1.014
_refine_ls_hydrogen_treatment constr
_refine_ls_matrix_type full
_refine_ls_number_parameters 247
_refine_ls_number_reflns 3867
_refine_ls_number_restraints 0
_refine_ls_restrained_S_all 1.014
_refine_ls_R_factor_all 0.0603
_refine_ls_R_factor_gt 0.0444
_refine_ls_shift/su_max 0.001
_refine_ls_shift/su_mean 0.000
_refine_ls_structure_factor_coef Fsqd
_refine_ls_weighting_details 'calc w=1/[\s^2^(Fo^2^)+(0.0685P)^2^+3.0460P] where P=(Fo^2^+2Fc^2^)/3'
_refine_ls_weighting_scheme calc
_refine_ls_wR_factor_gt 0.1121
_refine_ls_wR_factor_ref 0.1201
_reflns_number_gt 3167
_reflns_number_total 3867
_reflns_threshold_expression >2sigma(I)
_cod_data_source_file b507485a.txt
_cod_data_source_block ic10358
_cod_depositor_comments
;
The following automatic conversions were performed:
'_symmetry_cell_setting' value 'Tetragonal' changed to 'tetragonal'
according to '/home/saulius/struct/CIF-dictionaries/cif_core.dic'
dictionary named 'cif_core.dic' version 2.4.1 from 2010-06-29.

Automatic conversion script
Id: cif_fix_enum 1527 2010-12-29 10:47:43Z saulius 
;
_cod_original_sg_symbol_H-M P4(3)2(1)2
_cod_database_code 7006344

loop_
_symmetry_equiv_pos_as_xyz
'x, y, z'
'-x, -y, z+1/2'
'-y+1/2, x+1/2, z+3/4'
'y+1/2, -x+1/2, z+1/4'
'-x+1/2, y+1/2, -z+3/4'
'x+1/2, -y+1/2, -z+1/4'
'y, x, -z'
'-y, -x, -z+1/2'

loop_
_atom_site_label
_atom_site_type_symbol
_atom_site_fract_x
_atom_site_fract_y
_atom_site_fract_z
_atom_site_U_iso_or_equiv
_atom_site_adp_type
_atom_site_occupancy
_atom_site_symmetry_multiplicity
_atom_site_calc_flag
_atom_site_refinement_flags
_atom_site_disorder_assembly
_atom_site_disorder_group
Cu1 Cu -0.48391(4) -0.48391(4) 0.0000 0.02623(16) Uani 1 2 d S . .
Ni1 Ni -0.02836(5) -0.02836(5) 0.0000 0.0386(2) Uani 1 2 d S . .
O1 O -0.6109(2) -0.6109(2) 0.0000 0.0352(8) Uani 1 2 d S . .
H1A H -0.6097 -0.7000 0.0086 0.053 Uiso 1 1 d . . .
O2 O -0.3438(3) -0.6302(3) 0.00855(11) 0.0512(8) Uani 1 1 d . . .
H2A H -0.3733 -0.6971 0.0223 0.077 Uiso 1 1 d . . .
H2B H -0.3162 -0.6482 -0.0212 0.077 Uiso 1 1 d . . .
O3 O 0.1109(6) 0.1109(6) 0.0000 0.101(2) Uani 1 2 d S . .
H3A H 0.1057 0.1590 0.0314 0.152 Uiso 1 1 d . . .
O4 O 0.1028(3) -0.1500(3) -0.00474(10) 0.0528(9) Uani 1 1 d . . .
H4A H 0.0980 -0.2110 0.0046 0.079 Uiso 1 1 d . . .
H4B H 0.1794 -0.1332 -0.0126 0.079 Uiso 1 1 d . . .
N1 N -0.4972(3) -0.4661(3) 0.07312(10) 0.0256(6) Uani 1 1 d . . .
N2 N -0.2937(3) -0.4065(3) 0.08039(10) 0.0294(7) Uani 1 1 d . . .
N3 N -0.3540(2) -0.3540(2) 0.0000 0.0218(8) Uani 1 2 d S . .
N4 N -0.5154(3) -0.4649(3) 0.17436(11) 0.0318(7) Uani 1 1 d . . .
N5 N -0.1755(3) -0.1755(3) 0.0000 0.0272(9) Uani 1 2 d S . .
C1 C -0.6032(3) -0.4878(3) 0.09593(12) 0.0292(8) Uani 1 1 d . . .
H1B H -0.6730 -0.5041 0.0769 0.035 Uiso 1 1 calc R . .
C2 C -0.6128(4) -0.4871(3) 0.14576(13) 0.0305(8) Uani 1 1 d . . .
H2C H -0.6889 -0.5023 0.1605 0.037 Uiso 1 1 calc R . .
C3 C -0.4116(4) -0.4415(4) 0.15193(12) 0.0329(9) Uani 1 1 d . . .
H3B H -0.3417 -0.4262 0.1710 0.040 Uiso 1 1 calc R . .
C4 C -0.4020(3) -0.4386(3) 0.10089(12) 0.0277(8) Uani 1 1 d . . .
C5 C -0.2792(3) -0.3378(3) 0.03796(12) 0.0256(7) Uani 1 1 d . . .
C6 C -0.1877(3) -0.2523(3) 0.03707(13) 0.0277(8) Uani 1 1 d . . .
H6A H -0.1325 -0.2483 0.0635 0.033 Uiso 1 1 calc R . .
Cl1 Cl 0.14354(12) 0.27114(12) 0.12028(5) 0.0559(3) Uani 1 1 d . . .
O5 O 0.2217(5) 0.1755(5) 0.1100(3) 0.164(4) Uani 1 1 d . . .
O6 O 0.1750(6) 0.3206(6) 0.16653(18) 0.130(3) Uani 1 1 d . . .
O7 O 0.1562(5) 0.3636(4) 0.08542(16) 0.0876(15) Uani 1 1 d . . .
O8 O 0.0227(3) 0.2279(3) 0.12246(14) 0.0635(10) Uani 1 1 d . . .
Cl2 Cl -0.51805(11) -1.12079(9) 0.09133(4) 0.0437(3) Uani 1 1 d . . .
O9 O -0.4755(4) -1.1078(4) 0.04333(13) 0.0706(11) Uani 1 1 d . . .
O10 O -0.6149(4) -1.2058(4) 0.09212(16) 0.0813(13) Uani 1 1 d . . .
O11 O -0.5652(4) -1.0105(3) 0.11015(16) 0.0696(11) Uani 1 1 d . . .
O12 O -0.4233(5) -1.1661(5) 0.12093(16) 0.0952(16) Uani 1 1 d . . .
O13 O -0.5873(5) -0.8276(4) 0.21491(19) 0.0970(16) Uani 1 1 d . . .
H13A H -0.6632 -0.8494 0.2114 0.146 Uiso 1 1 d . . .
H13B H -0.5296 -0.8798 0.2022 0.146 Uiso 1 1 d . . .
O14 O -0.5836(7) -0.8432(5) 0.0254(2) 0.143(3) Uani 1 1 d . . .
H14A H -0.6628 -0.8618 0.0301 0.214 Uiso 1 1 d . . .
H14B H -0.5458 -0.8278 0.0538 0.214 Uiso 1 1 d . . .
O15 O -0.3878(7) -1.1250(6) 0.22212(17) 0.124(2) Uani 1 1 d . . .
H15A H -0.4462 -1.1037 0.2007 0.186 Uiso 1 1 d . . .
H15B H -0.3862 -1.0859 0.2517 0.186 Uiso 1 1 d . . .

loop_
_atom_site_aniso_label
_atom_site_aniso_U_11
_atom_site_aniso_U_22
_atom_site_aniso_U_33
_atom_site_aniso_U_23
_atom_site_aniso_U_13
_atom_site_aniso_U_12
Cu1 0.0324(2) 0.0324(2) 0.0138(3) -0.00038(16) 0.00038(16) -0.0005(3)
Ni1 0.0524(3) 0.0524(3) 0.0109(3) 0.00057(18) -0.00057(18) 0.0215(4)
O1 0.0413(13) 0.0413(13) 0.0231(17) -0.0023(13) 0.0023(13) -0.0073(17)
O2 0.079(2) 0.0391(17) 0.0359(16) -0.0005(13) 0.0030(15) 0.0045(16)
O3 0.138(4) 0.138(4) 0.028(3) 0.000(2) 0.000(2) 0.049(5)
O4 0.0510(19) 0.085(2) 0.0228(14) -0.0004(15) -0.0007(14) 0.0304(17)
N1 0.0309(16) 0.0295(15) 0.0165(13) 0.0001(11) 0.0026(11) 0.0001(12)
N2 0.0332(17) 0.0407(18) 0.0143(14) 0.0060(13) 0.0002(12) -0.0021(14)
N3 0.0255(12) 0.0255(12) 0.0143(17) -0.0008(12) 0.0008(12) 0.0029(16)
N4 0.0435(18) 0.0355(17) 0.0163(13) -0.0038(12) 0.0039(12) -0.0093(14)
N5 0.0301(14) 0.0301(14) 0.021(2) -0.0037(13) 0.0037(13) -0.0014(18)
C1 0.0332(18) 0.034(2) 0.0209(16) -0.0022(15) 0.0026(14) -0.0004(16)
C2 0.039(2) 0.0288(19) 0.0239(17) -0.0028(15) 0.0064(15) -0.0029(16)
C3 0.043(2) 0.039(2) 0.0165(17) 0.0010(14) -0.0002(15) -0.0092(17)
C4 0.037(2) 0.0303(19) 0.0160(16) 0.0011(13) -0.0007(14) -0.0015(15)
C5 0.0325(18) 0.0318(18) 0.0124(15) 0.0000(13) 0.0029(14) 0.0046(15)
C6 0.034(2) 0.034(2) 0.0151(16) -0.0013(14) 0.0000(14) 0.0031(15)
Cl1 0.0568(8) 0.0476(6) 0.0632(7) 0.0085(6) -0.0017(6) -0.0190(6)
O5 0.085(4) 0.062(3) 0.345(11) 0.006(4) 0.094(5) -0.004(3)
O6 0.149(6) 0.166(6) 0.074(3) 0.025(4) -0.047(3) -0.098(5)
O7 0.100(3) 0.088(3) 0.074(3) 0.034(2) -0.003(2) -0.043(3)
O8 0.054(2) 0.057(2) 0.080(3) 0.0038(18) 0.0025(18) -0.0254(18)
Cl2 0.0553(6) 0.0373(5) 0.0386(5) 0.0055(4) 0.0145(5) 0.0093(5)
O9 0.082(3) 0.085(3) 0.0445(19) 0.0095(18) 0.0302(19) 0.003(2)
O10 0.089(3) 0.065(3) 0.090(3) -0.003(2) 0.044(3) -0.023(2)
O11 0.082(3) 0.048(2) 0.079(3) -0.0042(18) 0.023(2) 0.020(2)
O12 0.109(4) 0.096(3) 0.081(3) 0.001(3) -0.029(3) 0.055(3)
O13 0.116(4) 0.059(3) 0.116(4) -0.003(3) 0.044(3) 0.002(3)
O14 0.163(6) 0.100(4) 0.165(6) 0.080(4) -0.059(5) -0.041(4)
O15 0.181(6) 0.117(4) 0.074(3) 0.034(3) -0.030(4) -0.045(4)

loop_
_atom_type_symbol
_atom_type_description
_atom_type_scat_dispersion_real
_atom_type_scat_dispersion_imag
_atom_type_scat_source
C C 0.0033 0.0016 'International Tables Vol C Tables 4.2.6.8 and 6.1.1.4'
H H 0.0000 0.0000 'International Tables Vol C Tables 4.2.6.8 and 6.1.1.4'
N N 0.0061 0.0033 'International Tables Vol C Tables 4.2.6.8 and 6.1.1.4'
O O 0.0106 0.0060 'International Tables Vol C Tables 4.2.6.8 and 6.1.1.4'
Cl Cl 0.1484 0.1585 'International Tables Vol C Tables 4.2.6.8 and 6.1.1.4'
Ni Ni 0.3393 1.1124 'International Tables Vol C Tables 4.2.6.8 and 6.1.1.4'
Cu Cu 0.3201 1.2651 'International Tables Vol C Tables 4.2.6.8 and 6.1.1.4'

loop_
_geom_angle_atom_site_label_1
_geom_angle_atom_site_label_2
_geom_angle_atom_site_label_3
_geom_angle
_geom_angle_site_symmetry_1
_geom_angle_site_symmetry_3
_geom_angle_publ_flag
O1 Cu1 N1 91.00(8) . 7 ?
O1 Cu1 N1 91.00(8) . . ?
N1 Cu1 N1 178.00(16) 7 . ?
O1 Cu1 N3 180.0 . . ?
N1 Cu1 N3 89.00(8) 7 . ?
N1 Cu1 N3 89.00(8) . . ?
O1 Cu1 O2 88.77(10) . 7 ?
N1 Cu1 O2 90.99(11) 7 7 ?
N1 Cu1 O2 89.05(11) . 7 ?
N3 Cu1 O2 91.23(10) . 7 ?
O1 Cu1 O2 88.77(10) . . ?
N1 Cu1 O2 89.05(11) 7 . ?
N1 Cu1 O2 90.99(11) . . ?
N3 Cu1 O2 91.23(10) . . ?
O2 Cu1 O2 177.54(19) 7 . ?
O4 Ni1 O4 175.7(2) . 7 ?
O4 Ni1 N4 90.45(11) . 3_454 ?
O4 Ni1 N4 89.44(12) 7 3_454 ?
O4 Ni1 N4 89.44(12) . 6_545 ?
O4 Ni1 N4 90.45(11) 7 6_545 ?
N4 Ni1 N4 177.30(18) 3_454 6_545 ?
O4 Ni1 O3 87.86(11) . . ?
O4 Ni1 O3 87.86(11) 7 . ?
N4 Ni1 O3 88.65(9) 3_454 . ?
N4 Ni1 O3 88.65(9) 6_545 . ?
O4 Ni1 N5 92.14(11) . . ?
O4 Ni1 N5 92.14(11) 7 . ?
N4 Ni1 N5 91.35(9) 3_454 . ?
N4 Ni1 N5 91.35(9) 6_545 . ?
O3 Ni1 N5 180.0(3) . . ?
C4 N1 C1 117.5(3) . . ?
C4 N1 Cu1 122.0(2) . . ?
C1 N1 Cu1 120.4(2) . . ?
C4 N2 C5 125.6(3) . . ?
C5 N3 C5 115.9(4) 7 . ?
C5 N3 Cu1 122.1(2) 7 . ?
C5 N3 Cu1 122.1(2) . . ?
C3 N4 C2 117.1(3) . . ?
C3 N4 Ni1 121.9(2) . 4_445 ?
C2 N4 Ni1 121.0(2) . 4_445 ?
C6 N5 C6 116.9(4) 7 . ?
C6 N5 Ni1 121.5(2) 7 . ?
C6 N5 Ni1 121.5(2) . . ?
N1 C1 C2 121.8(3) . . ?
N4 C2 C1 121.1(3) . . ?
N4 C3 C4 122.1(3) . . ?
N1 C4 N2 121.0(3) . . ?
N1 C4 C3 120.3(3) . . ?
N2 C4 C3 118.7(3) . . ?
N3 C5 C6 121.9(3) . . ?
N3 C5 N2 120.1(3) . . ?
C6 C5 N2 118.0(3) . . ?
N5 C6 C5 121.6(3) . . ?
O5 Cl1 O7 110.6(4) . . ?
O5 Cl1 O8 109.7(3) . . ?
O7 Cl1 O8 111.5(3) . . ?
O5 Cl1 O6 108.6(5) . . ?
O7 Cl1 O6 107.5(3) . . ?
O8 Cl1 O6 108.8(3) . . ?
O9 Cl2 O12 108.9(3) . . ?
O9 Cl2 O11 112.0(3) . . ?
O12 Cl2 O11 111.5(3) . . ?
O9 Cl2 O10 109.5(3) . . ?
O12 Cl2 O10 108.3(3) . . ?
O11 Cl2 O10 106.5(3) . . ?

loop_
_geom_bond_atom_site_label_1
_geom_bond_atom_site_label_2
_geom_bond_distance
_geom_bond_site_symmetry_2
_geom_bond_publ_flag
Cu1 O1 1.989(4) . ?
Cu1 N1 2.021(3) 7 ?
Cu1 N1 2.021(3) . ?
Cu1 N3 2.035(4) . ?
Cu1 O2 2.256(3) 7 ?
Cu1 O2 2.256(3) . ?
Ni1 O4 1.986(3) . ?
Ni1 O4 1.986(3) 7 ?
Ni1 N4 2.081(3) 3_454 ?
Ni1 N4 2.081(3) 6_545 ?
Ni1 O3 2.182(9) . ?
Ni1 N5 2.305(4) . ?
N1 C4 1.336(5) . ?
N1 C1 1.352(5) . ?
N2 C4 1.372(5) . ?
N2 C5 1.400(4) . ?
N3 C5 1.343(4) 7 ?
N3 C5 1.343(4) . ?
N4 C3 1.329(5) . ?
N4 C2 1.357(5) . ?
N4 Ni1 2.081(3) 4_445 ?
N5 C6 1.332(4) 7 ?
N5 C6 1.332(4) . ?
C1 C2 1.371(5) . ?
C3 C4 1.404(5) . ?
C5 C6 1.388(5) . ?
Cl1 O5 1.396(5) . ?
Cl1 O7 1.408(4) . ?
Cl1 O8 1.423(4) . ?
Cl1 O6 1.425(5) . ?
Cl2 O9 1.406(3) . ?
Cl2 O12 1.419(4) . ?
Cl2 O11 1.425(4) . ?
Cl2 O10 1.427(4) . ?
